data_4027893
loop_
_publ_author_name
'Julie A. Pigza'
'Jeong-Seok Han'
'Aroop Chandra'
'Daniel Mutnick'
'Maren Pink'
'Jeffrey N. Johnston'

_publ_section_title
;
 Total Synthesis of the Lycopodium Alkaloid Serratezomine A Using Free
 Radical-Mediated Vinyl Amination to Prepare a \b-Stannyl Enamine Linchpin
;
_journal_name_full 'Journal of Organic Chemistry'
_journal_page_first 822
_journal_page_last 843
_journal_paper_doi 10.1021/jo302333s
_journal_volume 78
_journal_year 2013
_chemical_absolute_configuration ad
_chemical_formula_moiety 'C27 H50 N O4 Si, C F3 S O3'
_chemical_formula_sum 'C28 H50 F3 N O7 S Si'
_chemical_formula_weight 629.84
_chemical_name_systematic
; 
 ? 
;
_space_group_IT_number 1
_symmetry_cell_setting triclinic
_symmetry_space_group_name_Hall 'P 1'
_symmetry_space_group_name_H-M 'P 1'
_atom_sites_solution_hydrogens geom
_atom_sites_solution_primary direct
_atom_sites_solution_secondary difmap
_audit_creation_method SHELXL-97
_cell_angle_alpha 105.0550(10)
_cell_angle_beta 92.6440(10)
_cell_angle_gamma 94.1460(10)
_cell_formula_units_Z 2
_cell_length_a 7.8828(4)
_cell_length_b 10.6926(5)
_cell_length_c 20.2725(9)
_cell_measurement_reflns_used 8729
_cell_measurement_temperature 150(2)
_cell_measurement_theta_max 29.5
_cell_measurement_theta_min 2.5
_cell_volume 1642.01(14)
_computing_cell_refinement 'APEX II v.2.2 (Bruker, 2007)'
_computing_data_collection 'APEX II v.2.2 (Bruker, 2007)'
_computing_data_reduction 'APEX II v.2.2 (Bruker, 2007)'
_computing_molecular_graphics 'SHELXTL (Bruker, 2003)'
_computing_publication_material 'SHELXTL (Bruker, 2003)'
_computing_structure_refinement 'SHELXL-97 (Sheldrick, 1997)'
_computing_structure_solution 'SIR-2004 (Burla et al., 2005)'
_diffrn_ambient_temperature 150(2)
_diffrn_detector 'CCD area detector'
_diffrn_detector_type 'Bruker SMART APEXII'
_diffrn_measured_fraction_theta_full 0.998
_diffrn_measured_fraction_theta_max 0.998
_diffrn_measurement_details '0.30 degree frames measured for 40 seconds each'
_diffrn_measurement_device 'APEX Kappa Duo'
_diffrn_measurement_device_type Kappa
_diffrn_measurement_method 'omega and phi scans'
_diffrn_radiation_monochromator graphite
_diffrn_radiation_source 'fine-focus sealed tube'
_diffrn_radiation_type MoK\a
_diffrn_radiation_wavelength 0.71073
_diffrn_reflns_av_R_equivalents 0.0242
_diffrn_reflns_av_sigmaI/netI 0.0371
_diffrn_reflns_limit_h_max 9
_diffrn_reflns_limit_h_min -9
_diffrn_reflns_limit_k_max 11
_diffrn_reflns_limit_k_min -12
_diffrn_reflns_limit_l_max 24
_diffrn_reflns_limit_l_min -24
_diffrn_reflns_number 20883
_diffrn_reflns_theta_full 25.01
_diffrn_reflns_theta_max 25.01
_diffrn_reflns_theta_min 1.04
_exptl_absorpt_coefficient_mu 0.194
_exptl_absorpt_correction_T_max 0.9961
_exptl_absorpt_correction_T_min 0.9621
_exptl_absorpt_correction_type multi-scan
_exptl_absorpt_process_details 'SADABS, R. Blessing; 1995'
_exptl_crystal_colour colorless
_exptl_crystal_density_diffrn 1.274
_exptl_crystal_description plate
_exptl_crystal_F_000 676
_exptl_crystal_size_max 0.20
_exptl_crystal_size_mid 0.10
_exptl_crystal_size_min 0.02
_refine_diff_density_max 0.536
_refine_diff_density_min -0.413
_refine_diff_density_rms 0.088
_refine_ls_abs_structure_details 'Flack H D (1983), Acta Cryst. A39, 876-881'
_refine_ls_abs_structure_Flack 0.03(7)
_refine_ls_extinction_method none
_refine_ls_goodness_of_fit_ref 1.070
_refine_ls_hydrogen_treatment riding
_refine_ls_matrix_type full
_refine_ls_number_parameters 835
_refine_ls_number_reflns 9868
_refine_ls_number_restraints 54
_refine_ls_restrained_S_all 1.083
_refine_ls_R_factor_all 0.0557
_refine_ls_R_factor_gt 0.0424
_refine_ls_shift/su_max 0.000
_refine_ls_shift/su_mean 0.000
_refine_ls_structure_factor_coef Fsqd
_refine_ls_weighting_details 'calc w=1/[\s^2^(Fo^2^)+(0.0764P)^2^+0.0953P] where P=(Fo^2^+2Fc^2^)/3'
_refine_ls_weighting_scheme calc
_refine_ls_wR_factor_gt 0.1076
_refine_ls_wR_factor_ref 0.1203
_reflns_number_gt 8419
_reflns_number_total 9868
_reflns_threshold_expression >2sigma(I)
_cod_data_source_file jo302333s_si_005.cif
_cod_data_source_block 07123
_cod_depositor_comments
;
The following automatic conversions were performed:

'_exptl_absorpt_correction_type' value 'multi-scans' was replaced
with the value 'multi-scan' as specified in the replacement file
'src/cod-tools/trunk/data/replacement-values/replacement_values.lst'.

Automatic conversion script
Id: cif_fix_values 5376 2017-05-30 11:51:03Z andrius 
;
_cod_original_cell_volume 1642.01(13)
_cod_database_code 4027893

loop_
_symmetry_equiv_pos_as_xyz
'x, y, z'

loop_
_atom_site_label
_atom_site_type_symbol
_atom_site_fract_x
_atom_site_fract_y
_atom_site_fract_z
_atom_site_U_iso_or_equiv
_atom_site_adp_type
_atom_site_occupancy
_atom_site_symmetry_multiplicity
_atom_site_calc_flag
_atom_site_refinement_flags
_atom_site_disorder_assembly
_atom_site_disorder_group
Si1A Si 0.15583(11) 1.08861(9) 0.60924(5) 0.0346(2) Uani 1 1 d . . .
O1A O 0.6079(3) 0.8222(3) 0.59629(13) 0.0423(6) Uani 1 1 d . . .
O3A O 0.2156(3) 1.0111(2) 0.53375(11) 0.0297(5) Uani 1 1 d . . .
O4A O -0.0035(3) 0.6243(2) 0.29443(12) 0.0368(6) Uani 1 1 d . . .
H4AO H 0.0498 0.6125 0.2587 0.055 Uiso 1 1 calc R . .
C1A C 0.1864(4) 0.6872(3) 0.39976(17) 0.0281(7) Uani 1 1 d . . .
C2A C 0.2655(4) 0.8094(3) 0.45461(16) 0.0268(7) Uani 1 1 d . A .
H2A H 0.3435 0.8595 0.4313 0.032 Uiso 1 1 calc R . .
C3A C 0.1299(4) 0.8988(3) 0.48611(16) 0.0279(7) Uani 1 1 d . . .
H3A H 0.0543 0.8517 0.5118 0.033 Uiso 1 1 calc R . .
C4A C 0.0191(4) 0.9393(3) 0.43250(16) 0.0301(7) Uani 1 1 d . . .
H4A H -0.0766 0.9843 0.4564 0.036 Uiso 1 1 calc R . .
C5A C -0.0590(4) 0.8165(3) 0.37998(17) 0.0305(7) Uani 1 1 d . . .
H5A H -0.1332 0.7648 0.4031 0.037 Uiso 1 1 calc R . .
H5B H -0.1310 0.8414 0.3449 0.037 Uiso 1 1 calc R . .
C6A C 0.0771(4) 0.7332(3) 0.34500(17) 0.0292(7) Uani 1 1 d . . .
H6A H 0.1533 0.7861 0.3224 0.035 Uiso 1 1 calc R . .
C7A C 0.0718(4) 0.5923(3) 0.42969(18) 0.0322(7) Uani 1 1 d . . .
H7A H 0.0573 0.6348 0.4784 0.039 Uiso 1 1 calc R . .
H7B H -0.0423 0.5772 0.4051 0.039 Uiso 1 1 calc R . .
C8A C 0.1419(4) 0.4616(3) 0.42475(19) 0.0368(8) Uani 1 1 d . . .
H8A H 0.2438 0.4733 0.4569 0.044 Uiso 1 1 calc R . .
H8B H 0.0550 0.4023 0.4377 0.044 Uiso 1 1 calc R . .
C9A C 0.1893(5) 0.4022(3) 0.35209(19) 0.0372(8) Uani 1 1 d . . .
H9A H 0.2357 0.3173 0.3487 0.045 Uiso 1 1 calc R . .
H9B H 0.0876 0.3884 0.3197 0.045 Uiso 1 1 calc R . .
N1A N 0.3184(3) 0.4936(3) 0.33584(14) 0.0301(6) Uani 1 1 d . . .
C10A C 0.4540(4) 0.4500(3) 0.2897(2) 0.0376(8) Uani 1 1 d . . .
H10A H 0.4116 0.4307 0.2411 0.045 Uiso 1 1 calc R . .
H10B H 0.5014 0.3720 0.2983 0.045 Uiso 1 1 calc R . .
C11A C 0.5859(4) 0.5674(3) 0.3089(2) 0.0424(9) Uani 1 1 d . . .
H11A H 0.6437 0.5788 0.2683 0.051 Uiso 1 1 calc R . .
H11B H 0.6726 0.5584 0.3440 0.051 Uiso 1 1 calc R . .
C12A C 0.4789(4) 0.6819(3) 0.33763(19) 0.0345(8) Uani 1 1 d . . .
H12A H 0.5416 0.7463 0.3769 0.041 Uiso 1 1 calc R . .
H12B H 0.4481 0.7259 0.3020 0.041 Uiso 1 1 calc R . .
C13A C 0.3247(4) 0.6192(3) 0.35966(17) 0.0282(7) Uani 1 1 d . . .
C14A C 0.3744(4) 0.7700(3) 0.50986(17) 0.0315(7) Uani 1 1 d . . .
H14A H 0.3020 0.7637 0.5477 0.038 Uiso 1 1 calc R A .
H14B H 0.4118 0.6826 0.4898 0.038 Uiso 1 1 calc R . .
C15A C 0.5304(4) 0.8625(4) 0.5393(2) 0.0417(9) Uani 1 1 d . A .
H15A H 0.6129 0.8604 0.5037 0.050 Uiso 1 1 calc R . .
H15B H 0.4973 0.9524 0.5554 0.050 Uiso 1 1 calc R . .
O2A O 0.7658(10) 0.6971(8) 0.5271(4) 0.063(2) Uani 0.732(6) 1 d PD A 1
C16A C 0.7181(9) 0.7363(6) 0.5830(4) 0.0333(17) Uani 0.732(6) 1 d PD A 1
C17A C 0.7620(10) 0.6847(7) 0.6448(4) 0.0463(16) Uani 0.732(6) 1 d PD A 1
C18A C 0.8023(8) 0.7956(7) 0.7088(3) 0.0637(17) Uani 0.732(6) 1 d PD A 1
H18A H 0.7035 0.8467 0.7178 0.096 Uiso 0.732(6) 1 calc PR A 1
H18B H 0.9007 0.8515 0.7022 0.096 Uiso 0.732(6) 1 calc PR A 1
H18C H 0.8286 0.7604 0.7478 0.096 Uiso 0.732(6) 1 calc PR A 1
C19A C 0.9209(12) 0.6124(9) 0.6312(4) 0.095(3) Uani 0.732(6) 1 d PD A 1
H19A H 0.9008 0.5426 0.5886 0.143 Uiso 0.732(6) 1 calc PR A 1
H19B H 0.9479 0.5749 0.6693 0.143 Uiso 0.732(6) 1 calc PR A 1
H19C H 1.0166 0.6729 0.6268 0.143 Uiso 0.732(6) 1 calc PR A 1
C20A C 0.6003(12) 0.6035(10) 0.6546(5) 0.094(4) Uani 0.732(6) 1 d PD A 1
H20A H 0.5829 0.5239 0.6170 0.141 Uiso 0.732(6) 1 calc PR A 1
H20B H 0.5016 0.6543 0.6548 0.141 Uiso 0.732(6) 1 calc PR A 1
H20C H 0.6135 0.5807 0.6983 0.141 Uiso 0.732(6) 1 calc PR A 1
O2D O 0.725(4) 0.652(3) 0.5148(12) 0.063(2) Uani 0.268(6) 1 d PD A 2
C16D C 0.692(3) 0.699(2) 0.5718(11) 0.0333(17) Uani 0.268(6) 1 d PD A 2
C17D C 0.759(3) 0.655(2) 0.6332(11) 0.0463(16) Uani 0.268(6) 1 d PD A 2
C18D C 0.915(2) 0.7414(19) 0.6680(9) 0.0637(17) Uani 0.268(6) 1 d PD A 2
H18D H 0.9004 0.8312 0.6672 0.096 Uiso 0.268(6) 1 calc PR A 2
H18E H 1.0159 0.7125 0.6437 0.096 Uiso 0.268(6) 1 calc PR A 2
H18F H 0.9302 0.7366 0.7155 0.096 Uiso 0.268(6) 1 calc PR A 2
C19D C 0.811(3) 0.518(2) 0.6051(11) 0.095(3) Uani 0.268(6) 1 d PD A 2
H19D H 0.7098 0.4603 0.5836 0.143 Uiso 0.268(6) 1 calc PR A 2
H19E H 0.8602 0.4871 0.6426 0.143 Uiso 0.268(6) 1 calc PR A 2
H19F H 0.8948 0.5184 0.5711 0.143 Uiso 0.268(6) 1 calc PR A 2
C20D C 0.612(3) 0.656(3) 0.6795(14) 0.094(4) Uani 0.268(6) 1 d PD A 2
H20D H 0.5035 0.6436 0.6519 0.141 Uiso 0.268(6) 1 calc PR A 2
H20E H 0.6189 0.7397 0.7142 0.141 Uiso 0.268(6) 1 calc PR A 2
H20F H 0.6184 0.5857 0.7021 0.141 Uiso 0.268(6) 1 calc PR A 2
C21A C 0.2204(6) 1.0028(5) 0.6739(2) 0.0584(11) Uani 1 1 d . . .
H21A H 0.1625 0.9148 0.6617 0.088 Uiso 1 1 calc R . .
H21B H 0.1885 1.0506 0.7191 0.088 Uiso 1 1 calc R . .
H21C H 0.3440 0.9976 0.6749 0.088 Uiso 1 1 calc R . .
C22A C -0.0790(5) 1.1004(4) 0.6073(2) 0.0488(10) Uani 1 1 d . . .
H22A H -0.1380 1.0131 0.5977 0.073 Uiso 1 1 calc R . .
H22B H -0.1131 1.1418 0.5715 0.073 Uiso 1 1 calc R . .
H22C H -0.1094 1.1527 0.6518 0.073 Uiso 1 1 calc R . .
C23A C 0.2764(5) 1.2546(4) 0.62874(19) 0.0432(9) Uani 1 1 d . . .
C24A C 0.2214(6) 1.3258(4) 0.5760(2) 0.0552(11) Uani 1 1 d . . .
H24A H 0.2759 1.4148 0.5891 0.083 Uiso 1 1 calc R . .
H24B H 0.0973 1.3281 0.5743 0.083 Uiso 1 1 calc R . .
H24C H 0.2559 1.2801 0.5308 0.083 Uiso 1 1 calc R . .
C25A C 0.4691(5) 1.2367(4) 0.6248(2) 0.0545(11) Uani 1 1 d . . .
H25A H 0.5340 1.3221 0.6370 0.082 Uiso 1 1 calc R . .
H25B H 0.4914 1.1896 0.5781 0.082 Uiso 1 1 calc R . .
H25C H 0.5040 1.1871 0.6568 0.082 Uiso 1 1 calc R . .
C26A C 0.2404(8) 1.3357(5) 0.7002(2) 0.0772(15) Uani 1 1 d . . .
H26A H 0.3011 1.4224 0.7092 0.116 Uiso 1 1 calc R . .
H26B H 0.2794 1.2928 0.7347 0.116 Uiso 1 1 calc R . .
H26C H 0.1176 1.3439 0.7024 0.116 Uiso 1 1 calc R . .
C27A C 0.1148(4) 1.0345(3) 0.39974(19) 0.0368(8) Uani 1 1 d . . .
H27A H 0.1542 1.1142 0.4351 0.055 Uiso 1 1 calc R . .
H27B H 0.0386 1.0556 0.3654 0.055 Uiso 1 1 calc R . .
H27C H 0.2132 0.9948 0.3778 0.055 Uiso 1 1 calc R . .
O1B O 1.0964(3) 0.8507(3) -0.06181(12) 0.0471(7) Uani 1 1 d . . .
O2B O 1.3409(3) 0.9323(3) 0.00052(13) 0.0475(7) Uani 1 1 d . . .
O4B O 0.8178(4) 1.2695(3) 0.23329(13) 0.0500(7) Uani 1 1 d . . .
H4BO H 0.7452 1.3145 0.2551 0.075 Uiso 1 1 calc R . .
C1B C 0.9031(4) 1.1495(3) 0.12037(17) 0.0324(7) Uani 1 1 d . . .
C2B C 0.8532(4) 1.1235(4) 0.04190(17) 0.0352(8) Uani 1 1 d . C .
H2B H 0.7430 1.0675 0.0316 0.042 Uiso 1 1 calc R . .
C3B C 0.8254(5) 1.2502(4) 0.0219(2) 0.0456(10) Uani 1 1 d D . .
H3B H 0.9363 1.3048 0.0274 0.055 Uiso 1 1 calc R B 1
C4B C 0.6935(5) 1.3286(4) 0.0639(2) 0.0454(10) Uani 1 1 d . C .
H4B H 0.6946 1.4135 0.0517 0.054 Uiso 1 1 calc R . .
C5B C 0.7531(5) 1.3594(4) 0.1401(2) 0.0457(9) Uani 1 1 d . . .
H5C H 0.8651 1.4109 0.1481 0.055 Uiso 1 1 calc R C .
H5D H 0.6706 1.4122 0.1679 0.055 Uiso 1 1 calc R . .
C6B C 0.7683(5) 1.2353(3) 0.16247(18) 0.0356(8) Uani 1 1 d . C .
H6B H 0.6546 1.1840 0.1545 0.043 Uiso 1 1 calc R . .
C7B C 1.0839(4) 1.2188(4) 0.1425(2) 0.0401(8) Uani 1 1 d . . .
H7C H 1.1224 1.2577 0.1058 0.048 Uiso 1 1 calc R . .
H7D H 1.0768 1.2908 0.1841 0.048 Uiso 1 1 calc R . .
C8B C 1.2177(4) 1.1323(4) 0.15727(19) 0.0390(8) Uani 1 1 d . . .
H8C H 1.2447 1.0716 0.1139 0.047 Uiso 1 1 calc R . .
H8D H 1.3236 1.1866 0.1780 0.047 Uiso 1 1 calc R . .
C9B C 1.1532(4) 1.0555(4) 0.20590(19) 0.0384(8) Uani 1 1 d . . .
H9C H 1.2351 0.9919 0.2107 0.046 Uiso 1 1 calc R . .
H9D H 1.1435 1.1152 0.2517 0.046 Uiso 1 1 calc R . .
N1B N 0.9876(3) 0.9875(3) 0.17955(13) 0.0308(6) Uani 1 1 d . . .
C10B C 0.9269(5) 0.8683(4) 0.1985(2) 0.0408(8) Uani 1 1 d . . .
H10C H 0.8907 0.8890 0.2460 0.049 Uiso 1 1 calc R . .
H10D H 1.0165 0.8069 0.1941 0.049 Uiso 1 1 calc R . .
C11B C 0.7767(5) 0.8129(4) 0.1472(2) 0.0541(11) Uani 1 1 d . . .
H11C H 0.6844 0.7724 0.1683 0.065 Uiso 1 1 calc R . .
H11D H 0.8117 0.7474 0.1071 0.065 Uiso 1 1 calc R . .
C12B C 0.7203(5) 0.9319(4) 0.12676(19) 0.0400(8) Uani 1 1 d . . .
H12C H 0.6806 0.9093 0.0777 0.048 Uiso 1 1 calc R . .
H12D H 0.6275 0.9697 0.1546 0.048 Uiso 1 1 calc R . .
C13B C 0.8774(4) 1.0239(3) 0.14068(16) 0.0303(7) Uani 1 1 d . . .
C14B C 0.9848(5) 1.0524(4) -0.00450(19) 0.0445(9) Uani 1 1 d . . .
H14C H 0.9548 1.0549 -0.0521 0.053 Uiso 1 1 calc R C .
H14D H 1.0979 1.1012 0.0096 0.053 Uiso 1 1 calc R . .
C15B C 1.0005(5) 0.9119(4) -0.00427(19) 0.0430(9) Uani 1 1 d . C .
H15C H 1.0600 0.9082 0.0392 0.052 Uiso 1 1 calc R . .
H15D H 0.8858 0.8653 -0.0082 0.052 Uiso 1 1 calc R . .
C16B C 1.2686(5) 0.8732(4) -0.05253(19) 0.0399(8) Uani 1 1 d . . .
C17B C 1.3510(5) 0.8164(4) -0.11859(19) 0.0477(10) Uani 1 1 d . . .
C18B C 1.2764(7) 0.6756(6) -0.1503(3) 0.0782(16) Uani 1 1 d . . .
H18G H 1.3030 0.6223 -0.1191 0.117 Uiso 1 1 calc R . .
H18H H 1.3262 0.6410 -0.1941 0.117 Uiso 1 1 calc R . .
H18I H 1.1525 0.6736 -0.1579 0.117 Uiso 1 1 calc R . .
C19B C 1.5425(5) 0.8221(5) -0.1030(2) 0.0638(13) Uani 1 1 d . . .
H19G H 1.5659 0.7703 -0.0708 0.096 Uiso 1 1 calc R . .
H19H H 1.5875 0.9126 -0.0828 0.096 Uiso 1 1 calc R . .
H19I H 1.5976 0.7871 -0.1455 0.096 Uiso 1 1 calc R . .
C20B C 1.3127(7) 0.8997(6) -0.1674(3) 0.0790(17) Uani 1 1 d . . .
H20G H 1.1893 0.9044 -0.1727 0.119 Uiso 1 1 calc R . .
H20H H 1.3552 0.8606 -0.2122 0.119 Uiso 1 1 calc R . .
H20I H 1.3690 0.9874 -0.1488 0.119 Uiso 1 1 calc R . .
O3B O 0.763(2) 1.2126(19) -0.0494(5) 0.0564(14) Uani 0.6285(18) 1 d PD C 1
Si1B Si 0.8339(2) 1.24824(17) -0.12031(8) 0.0393(3) Uani 0.6285(18) 1 d PD C 1
C21B C 1.0714(11) 1.2582(13) -0.1161(11) 0.067(4) Uani 0.6285(18) 1 d PD C 1
H21D H 1.1169 1.3198 -0.0731 0.100 Uiso 0.6285(18) 1 calc PR C 1
H21E H 1.1125 1.2878 -0.1548 0.100 Uiso 0.6285(18) 1 calc PR C 1
H21F H 1.1096 1.1721 -0.1181 0.100 Uiso 0.6285(18) 1 calc PR C 1
C22B C 0.738(2) 1.1190(12) -0.1948(7) 0.073(3) Uani 0.6285(18) 1 d PD C 1
H22D H 0.7737 1.0347 -0.1915 0.110 Uiso 0.6285(18) 1 calc PR C 1
H22E H 0.7764 1.1365 -0.2371 0.110 Uiso 0.6285(18) 1 calc PR C 1
H22F H 0.6136 1.1171 -0.1953 0.110 Uiso 0.6285(18) 1 calc PR C 1
C23B C 0.7579(8) 1.4074(6) -0.1252(3) 0.0443(13) Uani 0.6285(18) 1 d PD C 1
C24B C 0.8500(16) 1.5225(10) -0.0694(5) 0.058(2) Uani 0.6285(18) 1 d PD C 1
H24D H 0.8054 1.6038 -0.0732 0.087 Uiso 0.6285(18) 1 calc PR C 1
H24E H 0.9726 1.5267 -0.0757 0.087 Uiso 0.6285(18) 1 calc PR C 1
H24F H 0.8304 1.5101 -0.0241 0.087 Uiso 0.6285(18) 1 calc PR C 1
C25B C 0.5675(9) 1.4097(9) -0.1175(4) 0.066(2) Uani 0.6285(18) 1 d PD C 1
H25D H 0.5316 1.4937 -0.1209 0.099 Uiso 0.6285(18) 1 calc PR C 1
H25E H 0.5414 1.3968 -0.0728 0.099 Uiso 0.6285(18) 1 calc PR C 1
H25F H 0.5065 1.3399 -0.1538 0.099 Uiso 0.6285(18) 1 calc PR C 1
C26B C 0.793(2) 1.4349(12) -0.1955(5) 0.071(4) Uani 0.6285(18) 1 d PD C 1
H26D H 0.7538 1.5193 -0.1964 0.106 Uiso 0.6285(18) 1 calc PR C 1
H26E H 0.7319 1.3666 -0.2325 0.106 Uiso 0.6285(18) 1 calc PR C 1
H26F H 0.9157 1.4360 -0.2017 0.106 Uiso 0.6285(18) 1 calc PR C 1
O3D O 0.784(4) 1.231(3) -0.0489(9) 0.0564(14) Uani 0.3715(18) 1 d PD C 2
Si1D Si 0.8639(4) 1.3452(3) -0.08496(14) 0.0393(3) Uani 0.3715(18) 1 d PD C 2
C21D C 1.084(2) 1.309(3) -0.109(2) 0.067(4) Uani 0.3715(18) 1 d PD C 2
H21G H 1.1590 1.3218 -0.0676 0.100 Uiso 0.3715(18) 1 calc PR C 2
H21H H 1.1262 1.3675 -0.1359 0.100 Uiso 0.3715(18) 1 calc PR C 2
H21I H 1.0823 1.2187 -0.1365 0.100 Uiso 0.3715(18) 1 calc PR C 2
C22D C 0.850(3) 1.5170(18) -0.0415(8) 0.058(2) Uani 0.3715(18) 1 d PD C 2
H22G H 0.8930 1.5342 0.0064 0.087 Uiso 0.3715(18) 1 calc PR C 2
H22H H 0.7305 1.5371 -0.0433 0.087 Uiso 0.3715(18) 1 calc PR C 2
H22I H 0.9181 1.5715 -0.0642 0.087 Uiso 0.3715(18) 1 calc PR C 2
C23D C 0.7187(12) 1.2952(10) -0.1660(5) 0.0443(13) Uani 0.3715(18) 1 d PD C 2
C24D C 0.747(4) 1.1554(19) -0.2047(13) 0.073(3) Uani 0.3715(18) 1 d PD C 2
H24G H 0.6742 1.1293 -0.2472 0.110 Uiso 0.3715(18) 1 calc PR C 2
H24H H 0.7194 1.0968 -0.1760 0.110 Uiso 0.3715(18) 1 calc PR C 2
H24I H 0.8672 1.1510 -0.2155 0.110 Uiso 0.3715(18) 1 calc PR C 2
C25D C 0.5324(14) 1.3018(15) -0.1475(7) 0.066(2) Uani 0.3715(18) 1 d PD C 2
H25G H 0.4569 1.2596 -0.1882 0.099 Uiso 0.3715(18) 1 calc PR C 2
H25H H 0.5085 1.3930 -0.1309 0.099 Uiso 0.3715(18) 1 calc PR C 2
H25I H 0.5127 1.2572 -0.1116 0.099 Uiso 0.3715(18) 1 calc PR C 2
C26D C 0.768(4) 1.387(2) -0.2119(11) 0.071(4) Uani 0.3715(18) 1 d PD C 2
H26G H 0.7337 1.3426 -0.2599 0.106 Uiso 0.3715(18) 1 calc PR C 2
H26H H 0.8914 1.4091 -0.2067 0.106 Uiso 0.3715(18) 1 calc PR C 2
H26I H 0.7093 1.4663 -0.1979 0.106 Uiso 0.3715(18) 1 calc PR C 2
C27B C 0.5130(5) 1.2641(4) 0.0476(2) 0.0502(10) Uani 1 1 d . . .
H27D H 0.4351 1.3177 0.0765 0.075 Uiso 1 1 calc R C .
H27E H 0.5083 1.1780 0.0564 0.075 Uiso 1 1 calc R . .
H27F H 0.4792 1.2548 -0.0007 0.075 Uiso 1 1 calc R . .
S1A S 0.31649(15) 0.63925(14) 0.15437(7) 0.0474(4) Uani 0.897(3) 1 d PD D 1
O5A O 0.1715(6) 0.5887(4) 0.1748(2) 0.0718(13) Uani 0.897(3) 1 d PD D 1
O6A O 0.3433(5) 0.7780(3) 0.1826(2) 0.0673(10) Uani 0.897(3) 1 d PD D 1
O7A O 0.4645(5) 0.5724(4) 0.15758(19) 0.0637(11) Uani 0.897(3) 1 d PD D 1
C28A C 0.2805(9) 0.6274(8) 0.0664(3) 0.081(2) Uani 0.897(3) 1 d PD D 1
F1A F 0.2382(7) 0.4969(4) 0.0333(2) 0.1146(16) Uani 0.897(3) 1 d PD D 1
F2A F 0.1506(6) 0.6924(4) 0.0527(2) 0.0990(14) Uani 0.897(3) 1 d PD D 1
F3A F 0.4151(6) 0.6666(4) 0.0376(2) 0.1006(14) Uani 0.897(3) 1 d PD D 1
S1D S 0.2714(14) 0.5691(14) 0.1274(6) 0.0474(4) Uani 0.103(3) 1 d PD D 2
O5D O 0.167(5) 0.542(4) 0.173(2) 0.0718(13) Uani 0.103(3) 1 d PD D 2
O6D O 0.254(4) 0.710(2) 0.1495(16) 0.0673(10) Uani 0.103(3) 1 d PD D 2
O7D O 0.452(3) 0.557(4) 0.1290(19) 0.0637(11) Uani 0.103(3) 1 d PD D 2
C28D C 0.199(4) 0.570(3) 0.0464(11) 0.081(2) Uani 0.103(3) 1 d PD D 2
F1D F 0.195(6) 0.441(3) 0.0153(17) 0.1146(16) Uani 0.103(3) 1 d PD D 2
F2D F 0.063(4) 0.640(4) 0.0605(18) 0.0990(14) Uani 0.103(3) 1 d PD D 2
F3D F 0.306(5) 0.637(4) 0.0180(18) 0.1006(14) Uani 0.103(3) 1 d PD D 2
S1B S 0.59896(10) 0.10062(8) 0.34465(5) 0.0353(2) Uani 1 1 d . . .
O5B O 0.5651(4) -0.0027(3) 0.37643(16) 0.0544(7) Uani 1 1 d . . .
O6B O 0.4562(3) 0.1424(3) 0.31199(15) 0.0491(7) Uani 1 1 d . . .
O7B O 0.7480(3) 0.0891(3) 0.30553(13) 0.0472(7) Uani 1 1 d . . .
C28B C 0.6610(5) 0.2400(4) 0.41681(19) 0.0414(9) Uani 1 1 d . . .
F1B F 0.7890(3) 0.2193(3) 0.45717(12) 0.0633(7) Uani 1 1 d . . .
F2B F 0.7123(3) 0.3449(2) 0.39632(13) 0.0625(7) Uani 1 1 d . . .
F3B F 0.5312(4) 0.2722(3) 0.45553(14) 0.0769(8) Uani 1 1 d . . .

loop_
_atom_site_aniso_label
_atom_site_aniso_U_11
_atom_site_aniso_U_22
_atom_site_aniso_U_33
_atom_site_aniso_U_23
_atom_site_aniso_U_13
_atom_site_aniso_U_12
Si1A 0.0337(5) 0.0352(6) 0.0350(5) 0.0090(4) 0.0088(4) 0.0003(4)
O1A 0.0347(14) 0.0451(16) 0.0473(14) 0.0137(12) -0.0093(11) 0.0063(12)
O3A 0.0264(11) 0.0276(12) 0.0348(12) 0.0065(10) 0.0048(9) 0.0040(9)
O4A 0.0268(12) 0.0390(14) 0.0387(13) 0.0004(11) 0.0029(10) -0.0007(10)
C1A 0.0197(15) 0.0252(18) 0.0416(18) 0.0117(14) 0.0046(13) 0.0028(13)
C2A 0.0197(15) 0.0244(17) 0.0385(17) 0.0116(14) 0.0032(13) 0.0034(12)
C3A 0.0220(16) 0.0241(17) 0.0377(17) 0.0079(14) 0.0061(13) 0.0012(13)
C4A 0.0249(17) 0.0311(19) 0.0379(17) 0.0127(14) 0.0067(14) 0.0097(14)
C5A 0.0197(15) 0.036(2) 0.0387(18) 0.0139(15) 0.0033(13) 0.0072(14)
C6A 0.0193(15) 0.0307(19) 0.0396(18) 0.0123(15) 0.0030(13) 0.0024(13)
C7A 0.0230(16) 0.0313(19) 0.0451(19) 0.0150(15) 0.0035(14) 0.0009(14)
C8A 0.0290(18) 0.033(2) 0.053(2) 0.0191(16) 0.0061(15) -0.0003(14)
C9A 0.0312(19) 0.0249(19) 0.057(2) 0.0128(17) 0.0105(16) 0.0002(14)
N1A 0.0216(13) 0.0246(16) 0.0461(16) 0.0120(12) 0.0049(12) 0.0026(11)
C10A 0.0265(17) 0.0258(18) 0.059(2) 0.0069(16) 0.0110(16) 0.0069(14)
C11A 0.0274(18) 0.0289(19) 0.068(2) 0.0043(17) 0.0123(17) 0.0060(15)
C12A 0.0212(16) 0.0271(19) 0.056(2) 0.0097(16) 0.0130(15) 0.0044(14)
C13A 0.0193(16) 0.0247(18) 0.0423(18) 0.0114(14) 0.0014(13) 0.0049(13)
C14A 0.0242(16) 0.0296(18) 0.0434(18) 0.0142(15) 0.0001(14) 0.0036(13)
C15A 0.0310(19) 0.038(2) 0.058(2) 0.0194(18) -0.0111(17) 0.0028(16)
O2A 0.055(5) 0.086(7) 0.066(3) 0.037(4) 0.026(3) 0.038(4)
C16A 0.017(3) 0.032(5) 0.054(4) 0.017(3) 0.004(2) -0.002(3)
C17A 0.042(2) 0.048(4) 0.053(4) 0.022(3) -0.006(2) 0.002(3)
C18A 0.055(4) 0.083(5) 0.054(3) 0.026(3) -0.012(3) -0.006(3)
C19A 0.116(7) 0.093(7) 0.084(5) 0.026(5) -0.015(5) 0.063(6)
C20A 0.102(5) 0.087(9) 0.106(8) 0.072(6) -0.037(5) -0.053(5)
O2D 0.055(5) 0.086(7) 0.066(3) 0.037(4) 0.026(3) 0.038(4)
C16D 0.017(3) 0.032(5) 0.054(4) 0.017(3) 0.004(2) -0.002(3)
C17D 0.042(2) 0.048(4) 0.053(4) 0.022(3) -0.006(2) 0.002(3)
C18D 0.055(4) 0.083(5) 0.054(3) 0.026(3) -0.012(3) -0.006(3)
C19D 0.116(7) 0.093(7) 0.084(5) 0.026(5) -0.015(5) 0.063(6)
C20D 0.102(5) 0.087(9) 0.106(8) 0.072(6) -0.037(5) -0.053(5)
C21A 0.067(3) 0.066(3) 0.048(2) 0.028(2) 0.005(2) 0.000(2)
C22A 0.038(2) 0.059(3) 0.048(2) 0.0083(19) 0.0158(17) 0.0060(18)
C23A 0.046(2) 0.034(2) 0.042(2) -0.0045(16) 0.0078(17) -0.0023(17)
C24A 0.062(3) 0.031(2) 0.075(3) 0.016(2) 0.014(2) 0.0070(19)
C25A 0.045(2) 0.043(2) 0.070(3) 0.010(2) 0.001(2) -0.0149(19)
C26A 0.099(4) 0.057(3) 0.060(3) -0.010(2) 0.023(3) -0.007(3)
C27A 0.0316(19) 0.033(2) 0.049(2) 0.0158(16) 0.0018(16) 0.0066(15)
O1B 0.0348(14) 0.0616(18) 0.0401(14) 0.0012(12) 0.0079(11) 0.0150(13)
O2B 0.0401(15) 0.0556(18) 0.0416(15) 0.0020(13) 0.0061(12) 0.0085(13)
O4B 0.0600(18) 0.0460(16) 0.0421(14) 0.0047(12) 0.0144(12) 0.0094(13)
C1B 0.0280(17) 0.0327(19) 0.0419(18) 0.0173(15) 0.0064(14) 0.0093(14)
C2B 0.0328(18) 0.043(2) 0.0366(18) 0.0185(16) 0.0100(14) 0.0119(15)
C3B 0.039(2) 0.058(3) 0.056(2) 0.037(2) 0.0182(17) 0.0204(19)
C4B 0.033(2) 0.051(2) 0.068(2) 0.036(2) 0.0187(18) 0.0182(18)
C5B 0.039(2) 0.035(2) 0.070(3) 0.0217(19) 0.0178(19) 0.0149(17)
C6B 0.0370(19) 0.033(2) 0.0407(19) 0.0134(15) 0.0138(15) 0.0099(15)
C7B 0.0345(19) 0.039(2) 0.051(2) 0.0189(17) 0.0087(16) 0.0023(16)
C8B 0.0296(18) 0.041(2) 0.0446(19) 0.0081(16) 0.0047(15) 0.0034(15)
C9B 0.0319(19) 0.039(2) 0.0437(19) 0.0107(16) -0.0030(15) 0.0065(16)
N1B 0.0279(14) 0.0343(16) 0.0332(14) 0.0126(12) 0.0044(12) 0.0078(12)
C10B 0.044(2) 0.036(2) 0.050(2) 0.0217(17) 0.0061(17) 0.0118(16)
C11B 0.049(2) 0.043(2) 0.077(3) 0.029(2) 0.003(2) -0.0003(19)
C12B 0.0334(19) 0.041(2) 0.049(2) 0.0197(17) -0.0006(16) -0.0005(16)
C13B 0.0306(18) 0.0298(19) 0.0315(17) 0.0071(14) 0.0097(14) 0.0079(14)
C14B 0.043(2) 0.056(3) 0.042(2) 0.0205(18) 0.0114(16) 0.0211(19)
C15B 0.036(2) 0.049(2) 0.043(2) 0.0060(18) 0.0132(16) 0.0121(17)
C16B 0.036(2) 0.039(2) 0.042(2) 0.0039(17) 0.0086(17) 0.0097(16)
C17B 0.040(2) 0.066(3) 0.038(2) 0.0105(19) 0.0139(17) 0.0138(19)
C18B 0.069(3) 0.078(4) 0.067(3) -0.021(3) 0.025(3) 0.008(3)
C19B 0.039(2) 0.092(4) 0.058(3) 0.009(2) 0.018(2) 0.019(2)
C20B 0.069(3) 0.125(5) 0.060(3) 0.045(3) 0.025(3) 0.030(3)
O3B 0.041(5) 0.096(5) 0.0591(17) 0.057(2) 0.0275(17) 0.032(3)
Si1B 0.0427(8) 0.0457(9) 0.0355(8) 0.0184(6) 0.0104(6) 0.0091(7)
C21B 0.050(3) 0.097(13) 0.079(5) 0.060(10) 0.028(3) 0.024(5)
C22B 0.104(5) 0.069(7) 0.038(5) 0.006(5) 0.012(4) -0.021(6)
C23B 0.041(3) 0.058(4) 0.043(3) 0.030(2) 0.003(2) 0.004(3)
C24B 0.065(3) 0.049(3) 0.069(7) 0.029(5) 0.008(6) 0.006(3)
C25B 0.051(4) 0.089(5) 0.070(5) 0.038(4) -0.004(3) 0.025(4)
C26B 0.087(7) 0.078(11) 0.060(6) 0.042(8) 0.002(6) 0.013(7)
O3D 0.041(5) 0.096(5) 0.0591(17) 0.057(2) 0.0275(17) 0.032(3)
Si1D 0.0427(8) 0.0457(9) 0.0355(8) 0.0184(6) 0.0104(6) 0.0091(7)
C21D 0.050(3) 0.097(13) 0.079(5) 0.060(10) 0.028(3) 0.024(5)
C22D 0.065(3) 0.049(3) 0.069(7) 0.029(5) 0.008(6) 0.006(3)
C23D 0.041(3) 0.058(4) 0.043(3) 0.030(2) 0.003(2) 0.004(3)
C24D 0.104(5) 0.069(7) 0.038(5) 0.006(5) 0.012(4) -0.021(6)
C25D 0.051(4) 0.089(5) 0.070(5) 0.038(4) -0.004(3) 0.025(4)
C26D 0.087(7) 0.078(11) 0.060(6) 0.042(8) 0.002(6) 0.013(7)
C27B 0.038(2) 0.063(3) 0.066(3) 0.038(2) 0.0214(19) 0.0205(19)
S1A 0.0462(7) 0.0439(9) 0.0570(8) 0.0174(7) 0.0123(6) 0.0153(6)
O5A 0.076(2) 0.068(4) 0.072(2) 0.018(2) 0.0275(18) -0.002(2)
O6A 0.056(2) 0.0344(19) 0.099(3) -0.0050(18) -0.0023(19) 0.0129(16)
O7A 0.064(2) 0.054(2) 0.075(3) 0.016(2) -0.004(2) 0.0279(17)
C28A 0.083(5) 0.115(6) 0.063(3) 0.044(4) 0.014(3) 0.042(4)
F1A 0.166(4) 0.066(3) 0.086(3) -0.029(2) -0.037(3) 0.052(3)
F2A 0.112(3) 0.087(3) 0.101(3) 0.033(2) -0.032(3) 0.033(2)
F3A 0.124(4) 0.112(3) 0.089(3) 0.054(2) 0.056(3) 0.031(3)
S1D 0.0462(7) 0.0439(9) 0.0570(8) 0.0174(7) 0.0123(6) 0.0153(6)
O5D 0.076(2) 0.068(4) 0.072(2) 0.018(2) 0.0275(18) -0.002(2)
O6D 0.056(2) 0.0344(19) 0.099(3) -0.0050(18) -0.0023(19) 0.0129(16)
O7D 0.064(2) 0.054(2) 0.075(3) 0.016(2) -0.004(2) 0.0279(17)
C28D 0.083(5) 0.115(6) 0.063(3) 0.044(4) 0.014(3) 0.042(4)
F1D 0.166(4) 0.066(3) 0.086(3) -0.029(2) -0.037(3) 0.052(3)
F2D 0.112(3) 0.087(3) 0.101(3) 0.033(2) -0.032(3) 0.033(2)
F3D 0.124(4) 0.112(3) 0.089(3) 0.054(2) 0.056(3) 0.031(3)
S1B 0.0289(4) 0.0295(5) 0.0511(5) 0.0152(4) 0.0057(4) 0.0075(4)
O5B 0.0501(16) 0.0403(16) 0.083(2) 0.0317(15) 0.0117(15) 0.0089(13)
O6B 0.0342(14) 0.0362(15) 0.0753(18) 0.0146(13) -0.0126(13) 0.0043(11)
O7B 0.0412(15) 0.0566(18) 0.0472(15) 0.0156(13) 0.0111(12) 0.0149(13)
C28B 0.038(2) 0.045(2) 0.044(2) 0.0147(18) 0.0059(17) 0.0112(17)
F1B 0.0702(16) 0.0672(17) 0.0532(14) 0.0176(12) -0.0122(12) 0.0146(13)
F2B 0.0776(18) 0.0385(14) 0.0692(16) 0.0185(12) -0.0160(13) -0.0134(12)
F3B 0.0682(17) 0.087(2) 0.0705(17) 0.0034(15) 0.0327(14) 0.0243(15)

loop_
_atom_type_symbol
_atom_type_description
_atom_type_scat_dispersion_real
_atom_type_scat_dispersion_imag
_atom_type_scat_source
C C 0.0033 0.0016 'International Tables Vol C Tables 4.2.6.8 and 6.1.1.4'
H H 0.0000 0.0000 'International Tables Vol C Tables 4.2.6.8 and 6.1.1.4'
N N 0.0061 0.0033 'International Tables Vol C Tables 4.2.6.8 and 6.1.1.4'
O O 0.0106 0.0060 'International Tables Vol C Tables 4.2.6.8 and 6.1.1.4'
F F 0.0171 0.0103 'International Tables Vol C Tables 4.2.6.8 and 6.1.1.4'
Si Si 0.0817 0.0704 'International Tables Vol C Tables 4.2.6.8 and 6.1.1.4'
S S 0.1246 0.1234 'International Tables Vol C Tables 4.2.6.8 and 6.1.1.4'

loop_
_geom_angle_atom_site_label_1
_geom_angle_atom_site_label_2
_geom_angle_atom_site_label_3
_geom_angle
O3A Si1A C21A 109.44(17)
O3A Si1A C22A 111.41(16)
C21A Si1A C22A 109.9(2)
O3A Si1A C23A 104.56(14)
C21A Si1A C23A 110.1(2)
C22A Si1A C23A 111.35(19)
C16A O1A C15A 118.1(4)
C16A O1A C16D 15.9(10)
C15A O1A C16D 111.4(8)
C3A O3A Si1A 127.70(19)
C6A O4A H4AO 109.5
C13A C1A C2A 109.8(3)
C13A C1A C7A 111.7(3)
C2A C1A C7A 113.5(3)
C13A C1A C6A 103.7(2)
C2A C1A C6A 108.2(2)
C7A C1A C6A 109.4(3)
C3A C2A C14A 111.7(3)
C3A C2A C1A 112.1(2)
C14A C2A C1A 110.5(2)
C3A C2A H2A 107.4
C14A C2A H2A 107.4
C1A C2A H2A 107.4
O3A C3A C4A 110.4(2)
O3A C3A C2A 107.9(2)
C4A C3A C2A 113.0(3)
O3A C3A H3A 108.5
C4A C3A H3A 108.5
C2A C3A H3A 108.5
C5A C4A C27A 112.8(3)
C5A C4A C3A 108.4(3)
C27A C4A C3A 113.1(3)
C5A C4A H4A 107.4
C27A C4A H4A 107.4
C3A C4A H4A 107.4
C6A C5A C4A 111.9(3)
C6A C5A H5A 109.2
C4A C5A H5A 109.2
C6A C5A H5B 109.2
C4A C5A H5B 109.2
H5A C5A H5B 107.9
O4A C6A C5A 109.1(2)
O4A C6A C1A 110.5(3)
C5A C6A C1A 109.7(3)
O4A C6A H6A 109.2
C5A C6A H6A 109.2
C1A C6A H6A 109.2
C8A C7A C1A 114.4(3)
C8A C7A H7A 108.7
C1A C7A H7A 108.7
C8A C7A H7B 108.7
C1A C7A H7B 108.7
H7A C7A H7B 107.6
C9A C8A C7A 110.0(3)
C9A C8A H8A 109.7
C7A C8A H8A 109.7
C9A C8A H8B 109.7
C7A C8A H8B 109.7
H8A C8A H8B 108.2
N1A C9A C8A 107.2(3)
N1A C9A H9A 110.3
C8A C9A H9A 110.3
N1A C9A H9B 110.3
C8A C9A H9B 110.3
H9A C9A H9B 108.5
C13A N1A C9A 124.2(3)
C13A N1A C10A 113.5(3)
C9A N1A C10A 122.3(3)
N1A C10A C11A 102.3(3)
N1A C10A H10A 111.3
C11A C10A H10A 111.3
N1A C10A H10B 111.3
C11A C10A H10B 111.3
H10A C10A H10B 109.2
C10A C11A C12A 103.4(3)
C10A C11A H11A 111.1
C12A C11A H11A 111.1
C10A C11A H11B 111.1
C12A C11A H11B 111.1
H11A C11A H11B 109.0
C13A C12A C11A 103.6(3)
C13A C12A H12A 111.0
C11A C12A H12A 111.0
C13A C12A H12B 111.0
C11A C12A H12B 111.0
H12A C12A H12B 109.0
N1A C13A C12A 110.3(3)
N1A C13A C1A 123.0(3)
C12A C13A C1A 126.6(3)
C15A C14A C2A 114.7(3)
C15A C14A H14A 108.6
C2A C14A H14A 108.6
C15A C14A H14B 108.6
C2A C14A H14B 108.6
H14A C14A H14B 107.6
O1A C15A C14A 108.4(3)
O1A C15A H15A 110.0
C14A C15A H15A 110.0
O1A C15A H15B 110.0
C14A C15A H15B 110.0
H15A C15A H15B 108.4
O2A C16A O1A 122.1(7)
O2A C16A C17A 125.7(7)
O1A C16A C17A 112.0(6)
C18A C17A C19A 107.5(6)
C18A C17A C16A 110.8(6)
C19A C17A C16A 108.3(6)
C18A C17A C20A 108.5(7)
C19A C17A C20A 116.0(8)
C16A C17A C20A 105.8(6)
O2D C16D O1A 126(2)
O2D C16D C17D 124(2)
O1A C16D C17D 109.6(15)
C18D C17D C19D 108.7(18)
C18D C17D C20D 113.6(17)
C19D C17D C20D 111.3(19)
C18D C17D C16D 110.1(16)
C19D C17D C16D 106.6(15)
C20D C17D C16D 106.4(17)
C17D C18D H18D 109.5
C17D C18D H18E 109.5
H18D C18D H18E 109.5
C17D C18D H18F 109.5
H18D C18D H18F 109.5
H18E C18D H18F 109.5
C17D C19D H19D 109.5
C17D C19D H19E 109.5
H19D C19D H19E 109.5
C17D C19D H19F 109.5
H19D C19D H19F 109.5
H19E C19D H19F 109.5
C17D C20D H20D 109.5
C17D C20D H20E 109.5
H20D C20D H20E 109.5
C17D C20D H20F 109.5
H20D C20D H20F 109.5
H20E C20D H20F 109.5
Si1A C21A H21A 109.5
Si1A C21A H21B 109.5
H21A C21A H21B 109.5
Si1A C21A H21C 109.5
H21A C21A H21C 109.5
H21B C21A H21C 109.5
Si1A C22A H22A 109.5
Si1A C22A H22B 109.5
H22A C22A H22B 109.5
Si1A C22A H22C 109.5
H22A C22A H22C 109.5
H22B C22A H22C 109.5
C24A C23A C26A 108.7(4)
C24A C23A C25A 109.0(3)
C26A C23A C25A 110.3(4)
C24A C23A Si1A 110.0(3)
C26A C23A Si1A 110.3(3)
C25A C23A Si1A 108.4(3)
C23A C24A H24A 109.5
C23A C24A H24B 109.5
H24A C24A H24B 109.5
C23A C24A H24C 109.5
H24A C24A H24C 109.5
H24B C24A H24C 109.5
C23A C25A H25A 109.5
C23A C25A H25B 109.5
H25A C25A H25B 109.5
C23A C25A H25C 109.5
H25A C25A H25C 109.5
H25B C25A H25C 109.5
C23A C26A H26A 109.5
C23A C26A H26B 109.5
H26A C26A H26B 109.5
C23A C26A H26C 109.5
H26A C26A H26C 109.5
H26B C26A H26C 109.5
C4A C27A H27A 109.5
C4A C27A H27B 109.5
H27A C27A H27B 109.5
C4A C27A H27C 109.5
H27A C27A H27C 109.5
H27B C27A H27C 109.5
C16B O1B C15B 116.2(3)
C6B O4B H4BO 109.5
C13B C1B C7B 112.6(3)
C13B C1B C2B 109.2(3)
C7B C1B C2B 113.8(3)
C13B C1B C6B 102.7(3)
C7B C1B C6B 108.9(3)
C2B C1B C6B 109.0(3)
C3B C2B C14B 107.9(3)
C3B C2B C1B 111.8(3)
C14B C2B C1B 113.8(3)
C3B C2B H2B 107.7
C14B C2B H2B 107.7
C1B C2B H2B 107.7
O3D C3B O3B 9.7(11)
O3D C3B C4B 110.4(18)
O3B C3B C4B 108.6(10)
O3D C3B C2B 113.4(15)
O3B C3B C2B 106.5(8)
C4B C3B C2B 112.7(3)
O3D C3B H3B 100.4
O3B C3B H3B 109.7
C4B C3B H3B 109.7
C2B C3B H3B 109.7
C27B C4B C3B 113.2(4)
C27B C4B C5B 113.6(3)
C3B C4B C5B 108.5(3)
C27B C4B H4B 107.0
C3B C4B H4B 107.0
C5B C4B H4B 107.0
C6B C5B C4B 111.0(3)
C6B C5B H5C 109.4
C4B C5B H5C 109.4
C6B C5B H5D 109.4
C4B C5B H5D 109.4
H5C C5B H5D 108.0
O4B C6B C5B 108.5(3)
O4B C6B C1B 110.3(3)
C5B C6B C1B 111.0(3)
O4B C6B H6B 109.0
C5B C6B H6B 109.0
C1B C6B H6B 109.0
C8B C7B C1B 115.1(3)
C8B C7B H7C 108.5
C1B C7B H7C 108.5
C8B C7B H7D 108.5
C1B C7B H7D 108.5
H7C C7B H7D 107.5
C9B C8B C7B 110.5(3)
C9B C8B H8C 109.6
C7B C8B H8C 109.6
C9B C8B H8D 109.6
C7B C8B H8D 109.6
H8C C8B H8D 108.1
N1B C9B C8B 109.8(3)
N1B C9B H9C 109.7
C8B C9B H9C 109.7
N1B C9B H9D 109.7
C8B C9B H9D 109.7
H9C C9B H9D 108.2
C13B N1B C9B 125.8(3)
C13B N1B C10B 113.1(3)
C9B N1B C10B 121.0(3)
N1B C10B C11B 103.0(3)
N1B C10B H10C 111.2
C11B C10B H10C 111.2
N1B C10B H10D 111.2
C11B C10B H10D 111.2
H10C C10B H10D 109.1
C10B C11B C12B 103.2(3)
C10B C11B H11C 111.1
C12B C11B H11C 111.1
C10B C11B H11D 111.1
C12B C11B H11D 111.1
H11C C11B H11D 109.1
C13B C12B C11B 103.9(3)
C13B C12B H12C 111.0
C11B C12B H12C 111.0
C13B C12B H12D 111.0
C11B C12B H12D 111.0
H12C C12B H12D 109.0
N1B C13B C12B 109.9(3)
N1B C13B C1B 122.8(3)
C12B C13B C1B 126.9(3)
C15B C14B C2B 116.0(3)
C15B C14B H14C 108.3
C2B C14B H14C 108.3
C15B C14B H14D 108.3
C2B C14B H14D 108.3
H14C C14B H14D 107.4
O1B C15B C14B 108.8(3)
O1B C15B H15C 109.9
C14B C15B H15C 109.9
O1B C15B H15D 109.9
C14B C15B H15D 109.9
H15C C15B H15D 108.3
O2B C16B O1B 123.2(3)
O2B C16B C17B 126.2(4)
O1B C16B C17B 110.6(3)
C16B C17B C19B 108.7(3)
C16B C17B C20B 107.5(3)
C19B C17B C20B 110.0(4)
C16B C17B C18B 110.0(3)
C19B C17B C18B 110.7(4)
C20B C17B C18B 109.8(4)
C17B C18B H18G 109.5
C17B C18B H18H 109.5
H18G C18B H18H 109.5
C17B C18B H18I 109.5
H18G C18B H18I 109.5
H18H C18B H18I 109.5
C17B C19B H19G 109.5
C17B C19B H19H 109.5
H19G C19B H19H 109.5
C17B C19B H19I 109.5
H19G C19B H19I 109.5
H19H C19B H19I 109.5
C17B C20B H20G 109.5
C17B C20B H20H 109.5
H20G C20B H20H 109.5
C17B C20B H20I 109.5
H20G C20B H20I 109.5
H20H C20B H20I 109.5
C3B O3B Si1B 133.4(8)
O3B Si1B C22B 107.2(6)
O3B Si1B C21B 109.6(7)
C22B Si1B C21B 112.0(9)
O3B Si1B C23B 108.7(9)
C22B Si1B C23B 109.1(5)
C21B Si1B C23B 110.1(4)
C25B C23B C24B 108.2(7)
C25B C23B C26B 107.3(7)
C24B C23B C26B 106.4(7)
C25B C23B Si1B 111.5(5)
C24B C23B Si1B 111.9(5)
C26B C23B Si1B 111.2(7)
C3B O3D Si1D 117.0(13)
O3D Si1D C22D 119.1(14)
O3D Si1D C21D 108.5(14)
C22D Si1D C21D 112.7(12)
O3D Si1D C23D 97.0(7)
C22D Si1D C23D 110.5(7)
C21D Si1D C23D 107.6(13)
Si1D C21D H21G 109.5
Si1D C21D H21H 109.5
H21G C21D H21H 109.5
Si1D C21D H21I 109.5
H21G C21D H21I 109.5
H21H C21D H21I 109.5
Si1D C22D H22G 109.5
Si1D C22D H22H 109.5
H22G C22D H22H 109.5
Si1D C22D H22I 109.5
H22G C22D H22I 109.5
H22H C22D H22I 109.5
C25D C23D C24D 109.6(14)
C25D C23D C26D 111.9(14)
C24D C23D C26D 108.5(14)
C25D C23D Si1D 109.5(7)
C24D C23D Si1D 108.9(13)
C26D C23D Si1D 108.3(11)
C23D C24D H24G 109.5
C23D C24D H24H 109.5
H24G C24D H24H 109.5
C23D C24D H24I 109.5
H24G C24D H24I 109.5
H24H C24D H24I 109.5
C23D C25D H25G 109.5
C23D C25D H25H 109.5
H25G C25D H25H 109.5
C23D C25D H25I 109.5
H25G C25D H25I 109.5
H25H C25D H25I 109.5
C23D C26D H26G 109.5
C23D C26D H26H 109.5
H26G C26D H26H 109.5
C23D C26D H26I 109.5
H26G C26D H26I 109.5
H26H C26D H26I 109.5
C4B C27B H27D 109.5
C4B C27B H27E 109.5
H27D C27B H27E 109.5
C4B C27B H27F 109.5
H27D C27B H27F 109.5
H27E C27B H27F 109.5
O5A S1A O7A 116.7(3)
O5A S1A O6A 111.9(2)
O7A S1A O6A 114.3(2)
O5A S1A C28A 106.9(3)
O7A S1A C28A 103.7(2)
O6A S1A C28A 101.4(3)
F3A C28A F2A 107.5(5)
F3A C28A F1A 107.1(5)
F2A C28A F1A 107.0(6)
F3A C28A S1A 114.2(5)
F2A C28A S1A 113.2(4)
F1A C28A S1A 107.4(4)
O5D S1D O7D 125(2)
O5D S1D O6D 93.9(19)
O7D S1D O6D 105(2)
O5D S1D C28D 122(2)
O7D S1D C28D 109.3(16)
O6D S1D C28D 88.5(14)
F3D C28D F2D 107(2)
F3D C28D F1D 111(2)
F2D C28D F1D 126(3)
F3D C28D S1D 112(2)
F2D C28D S1D 100.5(18)
F1D C28D S1D 99.1(18)
O5B S1B O6B 117.22(17)
O5B S1B O7B 114.25(16)
O6B S1B O7B 113.76(16)
O5B S1B C28B 103.20(18)
O6B S1B C28B 102.62(16)
O7B S1B C28B 103.24(17)
F3B C28B F2B 106.6(3)
F3B C28B F1B 107.5(3)
F2B C28B F1B 106.7(3)
F3B C28B S1B 111.3(3)
F2B C28B S1B 111.7(2)
F1B C28B S1B 112.7(3)

loop_
_geom_bond_atom_site_label_1
_geom_bond_atom_site_label_2
_geom_bond_distance
Si1A O3A 1.648(2)
Si1A C21A 1.857(4)
Si1A C22A 1.864(4)
Si1A C23A 1.888(4)
O1A C16A 1.296(8)
O1A C15A 1.458(4)
O1A C16D 1.50(2)
O3A C3A 1.432(4)
O4A C6A 1.423(4)
O4A H4AO 0.8400
C1A C13A 1.506(4)
C1A C2A 1.548(5)
C1A C7A 1.565(4)
C1A C6A 1.573(4)
C2A C3A 1.536(4)
C2A C14A 1.542(4)
C2A H2A 1.0000
C3A C4A 1.531(4)
C3A H3A 1.0000
C4A C5A 1.527(5)
C4A C27A 1.528(5)
C4A H4A 1.0000
C5A C6A 1.526(4)
C5A H5A 0.9900
C5A H5B 0.9900
C6A H6A 1.0000
C7A C8A 1.521(5)
C7A H7A 0.9900
C7A H7B 0.9900
C8A C9A 1.520(5)
C8A H8A 0.9900
C8A H8B 0.9900
C9A N1A 1.467(4)
C9A H9A 0.9900
C9A H9B 0.9900
N1A C13A 1.300(4)
N1A C10A 1.473(4)
C10A C11A 1.526(5)
C10A H10A 0.9900
C10A H10B 0.9900
C11A C12A 1.541(4)
C11A H11A 0.9900
C11A H11B 0.9900
C12A C13A 1.488(4)
C12A H12A 0.9900
C12A H12B 0.9900
C14A C15A 1.515(5)
C14A H14A 0.9900
C14A H14B 0.9900
C15A H15A 0.9900
C15A H15B 0.9900
O2A C16A 1.191(7)
C16A C17A 1.529(7)
C17A C18A 1.517(9)
C17A C19A 1.518(10)
C17A C20A 1.540(9)
C18A H18A 0.9800
C18A H18B 0.9800
C18A H18C 0.9800
C19A H19A 0.9800
C19A H19B 0.9800
C19A H19C 0.9800
C20A H20A 0.9800
C20A H20B 0.9800
C20A H20C 0.9800
O2D C16D 1.183(16)
C16D C17D 1.530(15)
C17D C18D 1.509(18)
C17D C19D 1.515(18)
C17D C20D 1.526(17)
C18D H18D 0.9800
C18D H18E 0.9800
C18D H18F 0.9800
C19D H19D 0.9800
C19D H19E 0.9800
C19D H19F 0.9800
C20D H20D 0.9800
C20D H20E 0.9800
C20D H20F 0.9800
C21A H21A 0.9800
C21A H21B 0.9800
C21A H21C 0.9800
C22A H22A 0.9800
C22A H22B 0.9800
C22A H22C 0.9800
C23A C24A 1.529(6)
C23A C26A 1.534(6)
C23A C25A 1.547(6)
C24A H24A 0.9800
C24A H24B 0.9800
C24A H24C 0.9800
C25A H25A 0.9800
C25A H25B 0.9800
C25A H25C 0.9800
C26A H26A 0.9800
C26A H26B 0.9800
C26A H26C 0.9800
C27A H27A 0.9800
C27A H27B 0.9800
C27A H27C 0.9800
O1B C16B 1.357(5)
O1B C15B 1.455(4)
O2B C16B 1.191(4)
O4B C6B 1.415(5)
O4B H4BO 0.8400
C1B C13B 1.506(5)
C1B C7B 1.548(5)
C1B C2B 1.568(5)
C1B C6B 1.587(4)
C2B C3B 1.539(5)
C2B C14B 1.540(5)
C2B H2B 1.0000
C3B O3D 1.413(14)
C3B O3B 1.446(10)
C3B C4B 1.533(5)
C3B H3B 1.0000
C4B C27B 1.518(6)
C4B C5B 1.536(6)
C4B H4B 1.0000
C5B C6B 1.519(5)
C5B H5C 0.9900
C5B H5D 0.9900
C6B H6B 1.0000
C7B C8B 1.522(5)
C7B H7C 0.9900
C7B H7D 0.9900
C8B C9B 1.520(5)
C8B H8C 0.9900
C8B H8D 0.9900
C9B N1B 1.454(5)
C9B H9C 0.9900
C9B H9D 0.9900
N1B C13B 1.294(4)
N1B C10B 1.478(4)
C10B C11B 1.516(6)
C10B H10C 0.9900
C10B H10D 0.9900
C11B C12B 1.525(5)
C11B H11C 0.9900
C11B H11D 0.9900
C12B C13B 1.493(5)
C12B H12C 0.9900
C12B H12D 0.9900
C14B C15B 1.518(5)
C14B H14C 0.9900
C14B H14D 0.9900
C15B H15C 0.9900
C15B H15D 0.9900
C16B C17B 1.516(5)
C17B C19B 1.522(6)
C17B C20B 1.528(6)
C17B C18B 1.537(7)
C18B H18G 0.9800
C18B H18H 0.9800
C18B H18I 0.9800
C19B H19G 0.9800
C19B H19H 0.9800
C19B H19I 0.9800
C20B H20G 0.9800
C20B H20H 0.9800
C20B H20I 0.9800
O3B Si1B 1.689(8)
Si1B C22B 1.849(15)
Si1B C21B 1.864(9)
Si1B C23B 1.869(6)
C21B H21D 0.9800
C21B H21E 0.9800
C21B H21F 0.9800
C22B H22D 0.9800
C22B H22E 0.9800
C22B H22F 0.9800
C23B C25B 1.518(9)
C23B C24B 1.547(13)
C23B C26B 1.561(9)
C24B H24D 0.9800
C24B H24E 0.9800
C24B H24F 0.9800
C25B H25D 0.9800
C25B H25E 0.9800
C25B H25F 0.9800
C26B H26D 0.9800
C26B H26E 0.9800
C26B H26F 0.9800
O3D Si1D 1.680(15)
Si1D C22D 1.834(18)
Si1D C21D 1.865(14)
Si1D C23D 1.891(9)
C21D H21G 0.9800
C21D H21H 0.9800
C21D H21I 0.9800
C22D H22G 0.9800
C22D H22H 0.9800
C22D H22I 0.9800
C23D C25D 1.535(13)
C23D C24D 1.53(2)
C23D C26D 1.558(14)
C24D H24G 0.9800
C24D H24H 0.9800
C24D H24I 0.9800
C25D H25G 0.9800
C25D H25H 0.9800
C25D H25I 0.9800
C26D H26G 0.9800
C26D H26H 0.9800
C26D H26I 0.9800
C27B H27D 0.9800
C27B H27E 0.9800
C27B H27F 0.9800
S1A O5A 1.357(4)
S1A O7A 1.419(3)
S1A O6A 1.441(4)
S1A C28A 1.763(6)
C28A F3A 1.327(8)
C28A F2A 1.336(6)
C28A F1A 1.391(9)
S1D O5D 1.332(17)
S1D O7D 1.441(17)
S1D O6D 1.471(17)
S1D C28D 1.717(18)
C28D F3D 1.31(2)
C28D F2D 1.345(19)
C28D F1D 1.36(2)
S1B O5B 1.432(3)
S1B O6B 1.436(3)
S1B O7B 1.442(3)
S1B C28B 1.816(4)
C28B F3B 1.329(4)
C28B F2B 1.336(4)
C28B F1B 1.337(4)

loop_
_geom_hbond_atom_site_label_D
_geom_hbond_atom_site_label_H
_geom_hbond_atom_site_label_A
_geom_hbond_distance_DH
_geom_hbond_distance_HA
_geom_hbond_distance_DA
_geom_hbond_angle_DHA
O4A H4AO O5A 0.84 1.96 2.798(4) 178.6
O4A H4AO O5D 0.84 2.01 2.83(3) 167.0

loop_
_geom_torsion_atom_site_label_1
_geom_torsion_atom_site_label_2
_geom_torsion_atom_site_label_3
_geom_torsion_atom_site_label_4
_geom_torsion
C21A Si1A O3A C3A 82.0(3)
C22A Si1A O3A C3A -39.7(3)
C23A Si1A O3A C3A -160.1(2)
C13A C1A C2A C3A 167.3(3)
C7A C1A C2A C3A -66.9(3)
C6A C1A C2A C3A 54.7(3)
C13A C1A C2A C14A -67.5(3)
C7A C1A C2A C14A 58.4(3)
C6A C1A C2A C14A 180.0(2)
Si1A O3A C3A C4A 95.8(3)
Si1A O3A C3A C2A -140.3(2)
C14A C2A C3A O3A 57.9(3)
C1A C2A C3A O3A -177.5(2)
C14A C2A C3A C4A -179.8(3)
C1A C2A C3A C4A -55.2(3)
O3A C3A C4A C5A 175.9(2)
C2A C3A C4A C5A 54.9(3)
O3A C3A C4A C27A 50.0(3)
C2A C3A C4A C27A -70.9(4)
C27A C4A C5A C6A 67.2(3)
C3A C4A C5A C6A -58.8(3)
C4A C5A C6A O4A -177.0(3)
C4A C5A C6A C1A 61.8(3)
C13A C1A C6A O4A 65.4(3)
C2A C1A C6A O4A -178.0(2)
C7A C1A C6A O4A -53.9(3)
C13A C1A C6A C5A -174.3(3)
C2A C1A C6A C5A -57.7(3)
C7A C1A C6A C5A 66.4(3)
C13A C1A C7A C8A 11.4(4)
C2A C1A C7A C8A -113.5(3)
C6A C1A C7A C8A 125.6(3)
C1A C7A C8A C9A -50.4(4)
C7A C8A C9A N1A 59.6(4)
C8A C9A N1A C13A -32.4(4)
C8A C9A N1A C10A 148.1(3)
C13A N1A C10A C11A 20.0(4)
C9A N1A C10A C11A -160.5(3)
N1A C10A C11A C12A -25.5(4)
C10A C11A C12A C13A 23.2(4)
C9A N1A C13A C12A 175.4(3)
C10A N1A C13A C12A -5.0(4)
C9A N1A C13A C1A -8.2(5)
C10A N1A C13A C1A 171.4(3)
C11A C12A C13A N1A -12.1(4)
C11A C12A C13A C1A 171.6(3)
C2A C1A C13A N1A 146.0(3)
C7A C1A C13A N1A 19.2(4)
C6A C1A C13A N1A -98.6(3)
C2A C1A C13A C12A -38.2(4)
C7A C1A C13A C12A -165.0(3)
C6A C1A C13A C12A 77.2(4)
C3A C2A C14A C15A -88.7(3)
C1A C2A C14A C15A 145.8(3)
C16A O1A C15A C14A 87.6(4)
C16D O1A C15A C14A 71.6(11)
C2A C14A C15A O1A 172.9(3)
C15A O1A C16A O2A 5.4(8)
C16D O1A C16A O2A 74(4)
C15A O1A C16A C17A -169.0(4)
C16D O1A C16A C17A -100(4)
O2A C16A C17A C18A 137.6(7)
O1A C16A C17A C18A -48.2(8)
O2A C16A C17A C19A 19.9(10)
O1A C16A C17A C19A -166.0(6)
O2A C16A C17A C20A -105.0(8)
O1A C16A C17A C20A 69.1(7)
C16A O1A C16D O2D -104(5)
C15A O1A C16D O2D 14(3)
C16A O1A C16D C17D 66(4)
C15A O1A C16D C17D -175.6(12)
O2D C16D C17D C18D 97(3)
O1A C16D C17D C18D -73(2)
O2D C16D C17D C19D -21(3)
O1A C16D C17D C19D 169.0(18)
O2D C16D C17D C20D -139(3)
O1A C16D C17D C20D 50(2)
O3A Si1A C23A C24A 63.3(3)
C21A Si1A C23A C24A -179.3(3)
C22A Si1A C23A C24A -57.2(3)
O3A Si1A C23A C26A -176.8(3)
C21A Si1A C23A C26A -59.4(4)
C22A Si1A C23A C26A 62.7(4)
O3A Si1A C23A C25A -55.9(3)
C21A Si1A C23A C25A 61.5(3)
C22A Si1A C23A C25A -176.3(3)
C13B C1B C2B C3B 163.2(3)
C7B C1B C2B C3B -70.1(4)
C6B C1B C2B C3B 51.7(4)
C13B C1B C2B C14B -74.2(4)
C7B C1B C2B C14B 52.5(4)
C6B C1B C2B C14B 174.3(3)
C14B C2B C3B O3D 52.6(15)
C1B C2B C3B O3D 178.5(15)
C14B C2B C3B O3B 59.9(9)
C1B C2B C3B O3B -174.2(8)
C14B C2B C3B C4B 178.9(3)
C1B C2B C3B C4B -55.2(4)
O3D C3B C4B C27B 58.6(9)
O3B C3B C4B C27B 48.5(6)
C2B C3B C4B C27B -69.2(4)
O3D C3B C4B C5B -174.2(9)
O3B C3B C4B C5B 175.6(5)
C2B C3B C4B C5B 57.9(4)
C27B C4B C5B C6B 66.2(4)
C3B C4B C5B C6B -60.7(4)
C4B C5B C6B O4B -178.1(3)
C4B C5B C6B C1B 60.6(4)
C13B C1B C6B O4B 69.1(4)
C7B C1B C6B O4B -50.5(4)
C2B C1B C6B O4B -175.2(3)
C13B C1B C6B C5B -170.6(3)
C7B C1B C6B C5B 69.8(4)
C2B C1B C6B C5B -54.8(4)
C13B C1B C7B C8B 20.0(4)
C2B C1B C7B C8B -105.0(3)
C6B C1B C7B C8B 133.2(3)
C1B C7B C8B C9B -50.2(4)
C7B C8B C9B N1B 52.5(4)
C8B C9B N1B C13B -27.7(5)
C8B C9B N1B C10B 154.9(3)
C13B N1B C10B C11B 16.3(4)
C9B N1B C10B C11B -166.1(3)
N1B C10B C11B C12B -24.5(4)
C10B C11B C12B C13B 24.7(4)
C9B N1B C13B C12B -177.7(3)
C10B N1B C13B C12B -0.2(4)
C9B N1B C13B C1B -3.7(5)
C10B N1B C13B C1B 173.8(3)
C11B C12B C13B N1B -16.0(4)
C11B C12B C13B C1B 170.3(3)
C7B C1B C13B N1B 8.0(4)
C2B C1B C13B N1B 135.4(3)
C6B C1B C13B N1B -109.0(3)
C7B C1B C13B C12B -179.1(3)
C2B C1B C13B C12B -51.7(4)
C6B C1B C13B C12B 63.9(4)
C3B C2B C14B C15B -166.6(3)
C1B C2B C14B C15B 68.7(4)
C16B O1B C15B C14B 81.2(4)
C2B C14B C15B O1B 166.2(3)
C15B O1B C16B O2B 4.7(5)
C15B O1B C16B C17B -173.8(3)
O2B C16B C17B C19B 11.6(6)
O1B C16B C17B C19B -169.9(4)
O2B C16B C17B C20B -107.4(5)
O1B C16B C17B C20B 71.1(5)
O2B C16B C17B C18B 133.0(5)
O1B C16B C17B C18B -48.5(5)
O3D C3B O3B Si1B 14(15)
C4B C3B O3B Si1B 116(2)
C2B C3B O3B Si1B -122(2)
C3B O3B Si1B C22B 159(2)
C3B O3B Si1B C21B 37(3)
C3B O3B Si1B C23B -83(2)
O3B Si1B C23B C25B -51.0(7)
C22B Si1B C23B C25B 65.6(7)
C21B Si1B C23B C25B -171.1(8)
O3B Si1B C23B C24B 70.5(7)
C22B Si1B C23B C24B -172.9(6)
C21B Si1B C23B C24B -49.6(9)
O3B Si1B C23B C26B -170.6(8)
C22B Si1B C23B C26B -54.1(8)
C21B Si1B C23B C26B 69.2(10)
O3B C3B O3D Si1D 170(19)
C4B C3B O3D Si1D 89(3)
C2B C3B O3D Si1D -144(2)
C3B O3D Si1D C22D -46(3)
C3B O3D Si1D C21D 85(3)
C3B O3D Si1D C23D -164(3)
O3D Si1D C23D C25D 58.8(17)
C22D Si1D C23D C25D -65.9(11)
C21D Si1D C23D C25D 170.7(11)
O3D Si1D C23D C24D -61.1(19)
C22D Si1D C23D C24D 174.3(12)
C21D Si1D C23D C24D 50.8(14)
O3D Si1D C23D C26D -179(2)
C22D Si1D C23D C26D 56.4(15)
C21D Si1D C23D C26D -67.0(16)
O5A S1A C28A F3A -176.4(5)
O7A S1A C28A F3A -52.5(6)
O6A S1A C28A F3A 66.3(5)
O5A S1A C28A F2A 60.1(6)
O7A S1A C28A F2A -176.0(5)
O6A S1A C28A F2A -57.2(6)
O5A S1A C28A F1A -57.8(5)
O7A S1A C28A F1A 66.1(5)
O6A S1A C28A F1A -175.1(4)
O5D S1D C28D F3D 160(3)
O7D S1D C28D F3D -39(3)
O6D S1D C28D F3D 66(2)
O5D S1D C28D F2D 47(3)
O7D S1D C28D F2D -152(3)
O6D S1D C28D F2D -47(2)
O5D S1D C28D F1D -83(3)
O7D S1D C28D F1D 78(3)
O6D S1D C28D F1D -177(3)
O5B S1B C28B F3B -66.5(3)
O6B S1B C28B F3B 55.8(3)
O7B S1B C28B F3B 174.3(3)
O5B S1B C28B F2B 174.5(3)
O6B S1B C28B F2B -63.2(3)
O7B S1B C28B F2B 55.3(3)
O5B S1B C28B F1B 54.4(3)
O6B S1B C28B F1B 176.7(3)
O7B S1B C28B F1B -64.8(3)
